data_4316086
loop_
_publ_author_name
'G\'eza Szigethy'
'Kenneth N. Raymond'

_publ_section_title
;
 Influence of Linker Geometry on Uranyl Complexation by Rigidly Linked
 Bis(3-hydroxy-N-methyl-pyridin-2-one)
;
_journal_name_full 'Inorganic Chemistry'
_journal_page_first 6755
_journal_page_last 6765
_journal_paper_doi 10.1021/ic1007878
_journal_volume 49
_journal_year 2010
_chemical_formula_moiety 'C25 H27 N5 O9 U'
_chemical_formula_sum 'C25 H27 N5 O9 U'
_chemical_formula_weight 779.55
_chemical_melting_point ?
_chemical_name_common 'm-xylene-bis-Me-3,2-HOPO, uranyl complex'
_chemical_name_systematic
; 
 ? 
;
_space_group_IT_number 2
_symmetry_cell_setting triclinic
_symmetry_space_group_name_Hall '-P 1'
_symmetry_space_group_name_H-M 'P -1'
_atom_sites_solution_hydrogens geom
_atom_sites_solution_primary direct
_atom_sites_solution_secondary difmap
_audit_creation_method SHELXL-97
_cell_angle_alpha 109.684(2)
_cell_angle_beta 94.916(2)
_cell_angle_gamma 104.023(2)
_cell_formula_units_Z 2
_cell_length_a 10.7826(16)
_cell_length_b 11.6388(17)
_cell_length_c 11.6533(17)
_cell_measurement_reflns_used 3432
_cell_measurement_temperature 273(2)
_cell_measurement_theta_max 26.178
_cell_measurement_theta_min 2.334
_cell_volume 1313.4(3)
_computing_cell_refinement 'Saint v.7.07'
_computing_data_collection 'Bruker SMART v.6.531'
_computing_data_reduction 'Saint v.7.07'
_computing_molecular_graphics 'ORTEP-3 v.1.08, POV-Ray v3.6.1c.icl8.win32'
_computing_publication_material 'ORTEP-3 v.1.08, POV-Ray v3.6.1c.icl8.win32'
_computing_structure_refinement 'SHELXL-97 (Sheldrick, 1997)'
_computing_structure_solution 'SHELXS-97 (Sheldrick, 1990)'
_diffrn_ambient_temperature 273(2)
_diffrn_detector_area_resol_mean 8.366
_diffrn_measured_fraction_theta_full 0.961
_diffrn_measured_fraction_theta_max 0.961
_diffrn_measurement_device_type 'Bruker APEX-I'
_diffrn_measurement_method \w-scans
_diffrn_radiation_monochromator graphite
_diffrn_radiation_source 'fine-focus sealed tube'
_diffrn_radiation_type MoK\a
_diffrn_radiation_wavelength 0.71073
_diffrn_reflns_av_R_equivalents 0.0213
_diffrn_reflns_av_sigmaI/netI 0.0421
_diffrn_reflns_limit_h_max 12
_diffrn_reflns_limit_h_min -13
_diffrn_reflns_limit_k_max 14
_diffrn_reflns_limit_k_min -11
_diffrn_reflns_limit_l_max 11
_diffrn_reflns_limit_l_min -14
_diffrn_reflns_number 8514
_diffrn_reflns_theta_full 26.44
_diffrn_reflns_theta_max 26.44
_diffrn_reflns_theta_min 1.89
_diffrn_standards_number 0
_exptl_absorpt_coefficient_mu 6.243
_exptl_absorpt_correction_T_max 0.8348
_exptl_absorpt_correction_T_min 0.5467
_exptl_absorpt_correction_type multi-scan
_exptl_absorpt_process_details 'Blessing, 1995'
_exptl_crystal_colour red
_exptl_crystal_density_diffrn 1.971
_exptl_crystal_density_meas ?
_exptl_crystal_density_method 'not measured'
_exptl_crystal_description plate
_exptl_crystal_F_000 752
_exptl_crystal_size_max 0.11
_exptl_crystal_size_mid 0.09
_exptl_crystal_size_min 0.03
_refine_diff_density_max 1.381
_refine_diff_density_min -0.695
_refine_diff_density_rms 0.132
_refine_ls_extinction_coef none
_refine_ls_extinction_method none
_refine_ls_goodness_of_fit_ref 0.997
_refine_ls_hydrogen_treatment constr
_refine_ls_matrix_type full
_refine_ls_number_parameters 365
_refine_ls_number_reflns 5216
_refine_ls_number_restraints 0
_refine_ls_restrained_S_all 0.997
_refine_ls_R_factor_all 0.0365
_refine_ls_R_factor_gt 0.0292
_refine_ls_shift/su_max 0.002
_refine_ls_shift/su_mean 0.000
_refine_ls_structure_factor_coef Fsqd
_refine_ls_weighting_details 'calc w=1/[\s^2^(Fo^2^)+(0.0437P)^2^+0.0000P] where P=(Fo^2^+2Fc^2^)/3'
_refine_ls_weighting_scheme calc
_refine_ls_wR_factor_gt 0.0685
_refine_ls_wR_factor_ref 0.0706
_reflns_number_gt 4550
_reflns_number_total 5216
_reflns_threshold_expression >2sigma(I)
_cod_data_source_file ic1007878_si_002_6.cif
_cod_data_source_block mxyhp
_cod_depositor_comments
;
The following automatic conversions were performed:
'_symmetry_cell_setting' value 'Triclinic' changed to 'triclinic'
according to '/home/adriana/struct/CIF-dictionaries/cif_core.dic'
dictionary named 'cif_core.dic' version 2.4.1 from 2010-06-29.

Automatic conversion script
Id: cif_fix_enum 1555 2011-01-17 13:19:09Z saulius 

The following automatic conversions were performed:

'_chemical_melting_point' value 'not measured' was changed to '?' -
the value is undefined or not given.

Automatic conversion script
Id: cif_fix_values 1569 2011-02-09 13:29:24Z adriana 

The following automatic conversions were performed:

'_exptl_crystal_density_meas' value 'not measured' was changed to '?'
- the value is perceived as not measured.

Automatic conversion script
Id: cif_fix_values 3008 2015-01-20 13:52:24Z robertas 
;
_cod_database_code 4316086

loop_
_symmetry_equiv_pos_as_xyz
'x, y, z'
'-x, -y, -z'

loop_
_atom_site_label
_atom_site_type_symbol
_atom_site_fract_x
_atom_site_fract_y
_atom_site_fract_z
_atom_site_U_iso_or_equiv
_atom_site_adp_type
_atom_site_occupancy
_atom_site_symmetry_multiplicity
_atom_site_calc_flag
_atom_site_refinement_flags
_atom_site_disorder_assembly
_atom_site_disorder_group
U1 U 0.839506(16) 0.451267(16) 0.317668(16) 0.02320(7) Uani 1 1 d . . .
O5 O 1.0355(3) 0.6087(3) 0.3452(3) 0.0268(7) Uani 1 1 d . . .
C6 C 0.6157(4) 0.3920(5) 0.4740(5) 0.0261(10) Uani 1 1 d . . .
O4 O 0.7929(3) 0.5666(3) 0.5096(3) 0.0264(7) Uani 1 1 d . . .
O6 O 0.9580(3) 0.3993(3) 0.1482(3) 0.0306(8) Uani 1 1 d . . .
O3 O 0.6426(3) 0.3413(3) 0.3678(3) 0.0294(8) Uani 1 1 d . . .
O7 O 0.7228(3) 0.2528(3) 0.1491(3) 0.0333(8) Uani 1 1 d . . .
N1 N 0.5121(4) 0.3320(4) 0.5107(4) 0.0280(9) Uani 1 1 d . . .
O8 O 0.7010(4) 0.7468(4) 0.8617(4) 0.0481(11) Uani 1 1 d . . .
N4 N 1.1317(4) 0.4574(4) 0.0608(4) 0.0263(9) Uani 1 1 d . . .
O9 O 1.3847(4) 0.8855(4) 0.3656(4) 0.0499(11) Uani 1 1 d . . .
C20 C 1.0639(5) 0.4807(4) 0.1539(4) 0.0244(10) Uani 1 1 d . . .
N3 N 1.2413(4) 0.8225(4) 0.4778(4) 0.0318(10) Uani 1 1 d . . .
H3 H 1.1754 0.7634 0.4776 0.038 Uiso 1 1 calc R . .
N2 N 0.8524(4) 0.7579(4) 0.7415(4) 0.0396(11) Uani 1 1 d . . .
H2 H 0.8758 0.7217 0.6728 0.048 Uiso 1 1 calc R . .
C17 C 1.2266(4) 0.6844(5) 0.2670(4) 0.0255(10) Uani 1 1 d . . .
C7 C 0.7413(5) 0.6989(5) 0.7661(5) 0.0314(11) Uani 1 1 d . . .
C14 C 1.1195(5) 0.9259(5) 0.7186(5) 0.0360(12) Uani 1 1 d . . .
H14 H 1.1488 0.8659 0.7403 0.043 Uiso 1 1 calc R . .
C16 C 1.2902(5) 0.8074(5) 0.3742(5) 0.0293(11) Uani 1 1 d . . .
C5 C 0.6974(4) 0.5171(4) 0.5571(4) 0.0239(10) Uani 1 1 d . . .
C2 C 0.4825(5) 0.3878(5) 0.6254(5) 0.0322(11) Uani 1 1 d . . .
H2A H 0.4106 0.3449 0.6488 0.039 Uiso 1 1 calc R . .
C13 C 1.1868(5) 0.9830(5) 0.6460(5) 0.0327(11) Uani 1 1 d . . .
C19 C 1.2471(5) 0.5451(5) 0.0667(5) 0.0346(12) Uani 1 1 d . . .
H19 H 1.2934 0.5282 0.0023 0.042 Uiso 1 1 calc R . .
C9 C 1.0104(6) 0.9552(5) 0.7593(5) 0.0397(13) Uani 1 1 d . . .
C1 C 0.4311(5) 0.2047(5) 0.4277(5) 0.0350(12) Uani 1 1 d . . .
H1A H 0.4433 0.1917 0.3441 0.052 Uiso 1 1 calc R . .
H1B H 0.3413 0.1980 0.4325 0.052 Uiso 1 1 calc R . .
H1C H 0.4557 0.1413 0.4522 0.052 Uiso 1 1 calc R . .
C22 C 1.0860(5) 0.3362(5) -0.0447(5) 0.0344(12) Uani 1 1 d . . .
H22A H 1.1152 0.2725 -0.0245 0.052 Uiso 1 1 calc R . .
H22B H 1.1200 0.3462 -0.1153 0.052 Uiso 1 1 calc R . .
H22C H 0.9927 0.3102 -0.0635 0.052 Uiso 1 1 calc R . .
C3 C 0.5556(5) 0.5022(5) 0.7030(5) 0.0297(11) Uani 1 1 d . . .
H3A H 0.5333 0.5379 0.7797 0.036 Uiso 1 1 calc R . .
C18 C 1.2919(5) 0.6542(5) 0.1654(5) 0.0346(12) Uani 1 1 d . . .
H18 H 1.3690 0.7125 0.1673 0.042 Uiso 1 1 calc R . .
C10 C 0.9703(6) 1.0482(6) 0.7292(6) 0.0474(15) Uani 1 1 d . . .
H10 H 0.8962 1.0685 0.7545 0.057 Uiso 1 1 calc R . .
C21 C 1.1112(4) 0.5980(4) 0.2613(4) 0.0243(10) Uani 1 1 d . . .
C4 C 0.6665(5) 0.5712(5) 0.6720(4) 0.0275(11) Uani 1 1 d . . .
C12 C 1.1482(6) 1.0766(5) 0.6195(5) 0.0427(14) Uani 1 1 d . . .
H12 H 1.1940 1.1175 0.5733 0.051 Uiso 1 1 calc R . .
C15 C 1.2946(5) 0.9352(5) 0.5921(5) 0.0417(14) Uani 1 1 d . . .
H15A H 1.3538 1.0017 0.5743 0.050 Uiso 1 1 calc R . .
H15B H 1.3432 0.9135 0.6518 0.050 Uiso 1 1 calc R . .
C8 C 0.9357(6) 0.8818(6) 0.8274(6) 0.0547(18) Uani 1 1 d . . .
H8A H 0.9959 0.8695 0.8858 0.066 Uiso 1 1 calc R . .
H8B H 0.8827 0.9301 0.8739 0.066 Uiso 1 1 calc R . .
C11 C 1.0389(6) 1.1107(6) 0.6623(6) 0.0492(16) Uani 1 1 d . . .
H11 H 1.0132 1.1750 0.6455 0.059 Uiso 1 1 calc R . .
N5 N 0.5732(5) 0.1372(5) -0.0253(5) 0.0511(13) Uani 1 1 d . . .
C23 C 0.6120(6) 0.2221(6) 0.0900(5) 0.0474(15) Uani 1 1 d . . .
H23 H 0.5522 0.2604 0.1280 0.057 Uiso 1 1 calc R . .
C24 C 0.6670(8) 0.0734(7) -0.0887(6) 0.064(2) Uani 1 1 d . . .
H24A H 0.7527 0.1142 -0.0395 0.095 Uiso 1 1 calc R . .
H24B H 0.6669 0.0800 -0.1687 0.095 Uiso 1 1 calc R . .
H24C H 0.6414 -0.0149 -0.0987 0.095 Uiso 1 1 calc R . .
C25 C 0.4408(7) 0.1084(8) -0.0943(7) 0.074(2) Uani 1 1 d . . .
H25A H 0.3975 0.1663 -0.0472 0.111 Uiso 1 1 calc R . .
H25B H 0.3926 0.0225 -0.1079 0.111 Uiso 1 1 calc R . .
H25C H 0.4464 0.1176 -0.1727 0.111 Uiso 1 1 calc R . .
O2 O 0.9208(3) 0.3680(3) 0.3861(3) 0.0289(7) Uani 1 1 d . . .
O1 O 0.7553(3) 0.5297(3) 0.2446(3) 0.0296(7) Uani 1 1 d . . .

loop_
_atom_site_aniso_label
_atom_site_aniso_U_11
_atom_site_aniso_U_22
_atom_site_aniso_U_33
_atom_site_aniso_U_23
_atom_site_aniso_U_13
_atom_site_aniso_U_12
U1 0.02207(10) 0.02166(10) 0.02093(10) 0.00485(7) 0.00394(6) 0.00188(6)
O5 0.0281(17) 0.0226(17) 0.0239(18) 0.0040(14) 0.0094(14) 0.0019(13)
C6 0.020(2) 0.029(3) 0.029(3) 0.011(2) 0.0036(19) 0.0060(19)
O4 0.0223(16) 0.0259(17) 0.0230(17) 0.0027(14) 0.0027(13) 0.0021(13)
O6 0.0239(17) 0.0274(18) 0.0280(19) 0.0020(15) 0.0056(14) -0.0032(14)
O3 0.0261(18) 0.0282(18) 0.0268(19) 0.0062(15) 0.0073(14) 0.0003(14)
O7 0.0240(18) 0.0328(19) 0.0301(19) 0.0030(16) 0.0021(15) -0.0015(14)
N1 0.024(2) 0.029(2) 0.031(2) 0.0135(19) 0.0053(17) 0.0038(17)
O8 0.052(2) 0.047(2) 0.030(2) -0.0009(19) 0.0155(18) 0.006(2)
N4 0.029(2) 0.027(2) 0.018(2) 0.0059(17) 0.0041(16) 0.0045(17)
O9 0.049(2) 0.038(2) 0.038(2) 0.0050(18) 0.0093(19) -0.0169(19)
C20 0.029(3) 0.024(2) 0.019(2) 0.009(2) 0.0018(19) 0.008(2)
N3 0.027(2) 0.027(2) 0.029(2) 0.0035(18) 0.0017(18) -0.0042(17)
N2 0.039(3) 0.036(3) 0.028(2) 0.000(2) 0.012(2) 0.001(2)
C17 0.025(2) 0.026(2) 0.022(2) 0.008(2) 0.0020(19) 0.0033(19)
C7 0.037(3) 0.034(3) 0.022(3) 0.007(2) 0.006(2) 0.013(2)
C14 0.041(3) 0.025(3) 0.034(3) 0.005(2) 0.002(2) 0.006(2)
C16 0.027(3) 0.023(2) 0.030(3) 0.007(2) 0.003(2) -0.001(2)
C5 0.020(2) 0.024(2) 0.028(3) 0.011(2) 0.0027(19) 0.0047(18)
C2 0.026(3) 0.040(3) 0.035(3) 0.019(2) 0.011(2) 0.009(2)
C13 0.031(3) 0.024(3) 0.027(3) -0.003(2) -0.001(2) 0.000(2)
C19 0.033(3) 0.042(3) 0.027(3) 0.013(2) 0.013(2) 0.004(2)
C9 0.045(3) 0.026(3) 0.028(3) -0.009(2) 0.006(2) 0.000(2)
C1 0.028(3) 0.029(3) 0.042(3) 0.012(2) 0.009(2) -0.001(2)
C22 0.042(3) 0.034(3) 0.022(3) 0.004(2) 0.008(2) 0.009(2)
C3 0.031(3) 0.040(3) 0.025(3) 0.016(2) 0.012(2) 0.014(2)
C18 0.030(3) 0.035(3) 0.033(3) 0.015(2) 0.006(2) -0.005(2)
C10 0.045(3) 0.038(3) 0.043(4) -0.009(3) 0.003(3) 0.019(3)
C21 0.026(2) 0.024(2) 0.021(2) 0.009(2) -0.0002(19) 0.0051(19)
C4 0.027(3) 0.030(3) 0.029(3) 0.014(2) 0.005(2) 0.012(2)
C12 0.057(4) 0.029(3) 0.030(3) 0.006(2) -0.001(3) 0.000(3)
C15 0.029(3) 0.038(3) 0.035(3) -0.004(3) -0.002(2) -0.003(2)
C8 0.060(4) 0.040(3) 0.031(3) -0.011(3) 0.013(3) -0.011(3)
C11 0.061(4) 0.034(3) 0.043(4) 0.003(3) -0.006(3) 0.019(3)
N5 0.050(3) 0.045(3) 0.040(3) 0.004(2) 0.009(2) -0.003(2)
C23 0.048(4) 0.047(4) 0.033(3) 0.009(3) 0.009(3) -0.002(3)
C24 0.090(6) 0.045(4) 0.046(4) 0.005(3) 0.024(4) 0.013(4)
C25 0.058(4) 0.086(6) 0.040(4) 0.009(4) -0.001(3) -0.021(4)
O2 0.0271(18) 0.0280(18) 0.0289(19) 0.0095(15) -0.0008(14) 0.0065(14)
O1 0.0327(19) 0.0332(19) 0.0260(18) 0.0137(15) 0.0072(15) 0.0105(15)

loop_
_atom_type_symbol
_atom_type_description
_atom_type_scat_dispersion_real
_atom_type_scat_dispersion_imag
_atom_type_scat_source
C C 0.0033 0.0016 'International Tables Vol C Tables 4.2.6.8 and 6.1.1.4'
H H 0.0000 0.0000 'International Tables Vol C Tables 4.2.6.8 and 6.1.1.4'
N N 0.0061 0.0033 'International Tables Vol C Tables 4.2.6.8 and 6.1.1.4'
O O 0.0106 0.0060 'International Tables Vol C Tables 4.2.6.8 and 6.1.1.4'
U U -9.6767 9.6646 'International Tables Vol C Tables 4.2.6.8 and 6.1.1.4'

loop_
_geom_angle_atom_site_label_1
_geom_angle_atom_site_label_2
_geom_angle_atom_site_label_3
_geom_angle
_geom_angle_site_symmetry_1
_geom_angle_site_symmetry_3
_geom_angle_publ_flag
O2 U1 O1 178.00(15) . . ?
O2 U1 O5 91.61(13) . . ?
O1 U1 O5 89.68(14) . . ?
O2 U1 O4 91.72(14) . . ?
O1 U1 O4 89.74(13) . . ?
O5 U1 O4 92.75(11) . . ?
O2 U1 O7 90.30(14) . . ?
O1 U1 O7 87.71(14) . . ?
O5 U1 O7 133.47(11) . . ?
O4 U1 O7 133.66(11) . . ?
O2 U1 O3 86.62(14) . . ?
O1 U1 O3 92.74(14) . . ?
O5 U1 O3 158.61(11) . . ?
O4 U1 O3 66.03(11) . . ?
O7 U1 O3 67.89(11) . . ?
O2 U1 O6 88.17(14) . . ?
O1 U1 O6 90.95(14) . . ?
O5 U1 O6 66.19(11) . . ?
O4 U1 O6 158.92(11) . . ?
O7 U1 O6 67.42(11) . . ?
O3 U1 O6 134.94(11) . . ?
C21 O5 U1 122.2(3) . . ?
O3 C6 N1 121.1(4) . . ?
O3 C6 C5 119.5(4) . . ?
N1 C6 C5 119.4(4) . . ?
C5 O4 U1 122.3(3) . . ?
C20 O6 U1 118.1(3) . . ?
C6 O3 U1 118.1(3) . . ?
C23 O7 U1 128.4(4) . . ?
C6 N1 C2 121.0(4) . . ?
C6 N1 C1 119.4(4) . . ?
C2 N1 C1 119.6(4) . . ?
C20 N4 C19 120.6(4) . . ?
C20 N4 C22 119.7(4) . . ?
C19 N4 C22 119.7(4) . . ?
O6 C20 N4 120.3(4) . . ?
O6 C20 C21 119.5(4) . . ?
N4 C20 C21 120.2(4) . . ?
C16 N3 C15 123.1(4) . . ?
C16 N3 H3 118.5 . . ?
C15 N3 H3 118.5 . . ?
C7 N2 C8 122.1(5) . . ?
C7 N2 H2 118.9 . . ?
C8 N2 H2 118.9 . . ?
C21 C17 C18 117.8(4) . . ?
C21 C17 C16 124.9(4) . . ?
C18 C17 C16 117.2(4) . . ?
O8 C7 N2 122.1(5) . . ?
O8 C7 C4 120.9(5) . . ?
N2 C7 C4 117.0(4) . . ?
C9 C14 C13 122.2(5) . . ?
C9 C14 H14 118.9 . . ?
C13 C14 H14 118.9 . . ?
O9 C16 N3 123.4(5) . . ?
O9 C16 C17 120.5(5) . . ?
N3 C16 C17 116.1(4) . . ?
O4 C5 C4 127.7(4) . . ?
O4 C5 C6 113.6(4) . . ?
C4 C5 C6 118.7(4) . . ?
C3 C2 N1 120.8(5) . . ?
C3 C2 H2A 119.6 . . ?
N1 C2 H2A 119.6 . . ?
C12 C13 C14 119.1(5) . . ?
C12 C13 C15 121.6(5) . . ?
C14 C13 C15 119.3(5) . . ?
C18 C19 N4 119.9(5) . . ?
C18 C19 H19 120.0 . . ?
N4 C19 H19 120.0 . . ?
C14 C9 C10 118.1(6) . . ?
C14 C9 C8 119.4(6) . . ?
C10 C9 C8 122.4(6) . . ?
N1 C1 H1A 109.5 . . ?
N1 C1 H1B 109.5 . . ?
H1A C1 H1B 109.5 . . ?
N1 C1 H1C 109.5 . . ?
H1A C1 H1C 109.5 . . ?
H1B C1 H1C 109.5 . . ?
N4 C22 H22A 109.5 . . ?
N4 C22 H22B 109.5 . . ?
H22A C22 H22B 109.5 . . ?
N4 C22 H22C 109.5 . . ?
H22A C22 H22C 109.5 . . ?
H22B C22 H22C 109.5 . . ?
C2 C3 C4 121.8(5) . . ?
C2 C3 H3A 119.1 . . ?
C4 C3 H3A 119.1 . . ?
C19 C18 C17 122.6(5) . . ?
C19 C18 H18 118.7 . . ?
C17 C18 H18 118.7 . . ?
C11 C10 C9 120.9(6) . . ?
C11 C10 H10 119.6 . . ?
C9 C10 H10 119.6 . . ?
O5 C21 C17 127.2(4) . . ?
O5 C21 C20 113.9(4) . . ?
C17 C21 C20 118.9(4) . . ?
C5 C4 C3 118.3(5) . . ?
C5 C4 C7 124.4(4) . . ?
C3 C4 C7 117.3(4) . . ?
C13 C12 C11 120.0(6) . . ?
C13 C12 H12 120.0 . . ?
C11 C12 H12 120.0 . . ?
N3 C15 C13 110.3(4) . . ?
N3 C15 H15A 109.6 . . ?
C13 C15 H15A 109.6 . . ?
N3 C15 H15B 109.6 . . ?
C13 C15 H15B 109.6 . . ?
H15A C15 H15B 108.1 . . ?
N2 C8 C9 111.0(5) . . ?
N2 C8 H8A 109.4 . . ?
C9 C8 H8A 109.4 . . ?
N2 C8 H8B 109.4 . . ?
C9 C8 H8B 109.4 . . ?
H8A C8 H8B 108.0 . . ?
C10 C11 C12 119.7(6) . . ?
C10 C11 H11 120.2 . . ?
C12 C11 H11 120.2 . . ?
C23 N5 C25 121.3(6) . . ?
C23 N5 C24 119.5(6) . . ?
C25 N5 C24 119.2(6) . . ?
O7 C23 N5 123.5(6) . . ?
O7 C23 H23 118.3 . . ?
N5 C23 H23 118.3 . . ?
N5 C24 H24A 109.5 . . ?
N5 C24 H24B 109.5 . . ?
H24A C24 H24B 109.5 . . ?
N5 C24 H24C 109.5 . . ?
H24A C24 H24C 109.5 . . ?
H24B C24 H24C 109.5 . . ?
N5 C25 H25A 109.5 . . ?
N5 C25 H25B 109.5 . . ?
H25A C25 H25B 109.5 . . ?
N5 C25 H25C 109.5 . . ?
H25A C25 H25C 109.5 . . ?
H25B C25 H25C 109.5 . . ?

loop_
_geom_bond_atom_site_label_1
_geom_bond_atom_site_label_2
_geom_bond_distance
_geom_bond_site_symmetry_2
_geom_bond_publ_flag
U1 O2 1.777(3) . ?
U1 O1 1.782(3) . ?
U1 O5 2.353(3) . ?
U1 O4 2.357(3) . ?
U1 O7 2.426(3) . ?
U1 O3 2.427(3) . ?
U1 O6 2.429(3) . ?
O5 C21 1.319(6) . ?
C6 O3 1.271(6) . ?
C6 N1 1.350(6) . ?
C6 C5 1.455(6) . ?
O4 C5 1.313(6) . ?
O6 C20 1.275(6) . ?
O7 C23 1.232(7) . ?
N1 C2 1.378(7) . ?
N1 C1 1.469(6) . ?
O8 C7 1.233(6) . ?
N4 C20 1.349(6) . ?
N4 C19 1.384(6) . ?
N4 C22 1.461(6) . ?
O9 C16 1.226(6) . ?
C20 C21 1.447(6) . ?
N3 C16 1.334(6) . ?
N3 C15 1.467(6) . ?
N3 H3 0.8600 . ?
N2 C7 1.335(7) . ?
N2 C8 1.461(7) . ?
N2 H2 0.8600 . ?
C17 C21 1.378(6) . ?
C17 C18 1.415(7) . ?
C17 C16 1.501(7) . ?
C7 C4 1.494(7) . ?
C14 C9 1.380(8) . ?
C14 C13 1.391(8) . ?
C14 H14 0.9300 . ?
C5 C4 1.383(7) . ?
C2 C3 1.331(7) . ?
C2 H2A 0.9300 . ?
C13 C12 1.371(8) . ?
C13 C15 1.503(8) . ?
C19 C18 1.339(7) . ?
C19 H19 0.9300 . ?
C9 C10 1.392(8) . ?
C9 C8 1.497(8) . ?
C1 H1A 0.9600 . ?
C1 H1B 0.9600 . ?
C1 H1C 0.9600 . ?
C22 H22A 0.9600 . ?
C22 H22B 0.9600 . ?
C22 H22C 0.9600 . ?
C3 C4 1.417(6) . ?
C3 H3A 0.9300 . ?
C18 H18 0.9300 . ?
C10 C11 1.380(9) . ?
C10 H10 0.9300 . ?
C12 C11 1.410(9) . ?
C12 H12 0.9300 . ?
C15 H15A 0.9700 . ?
C15 H15B 0.9700 . ?
C8 H8A 0.9700 . ?
C8 H8B 0.9700 . ?
C11 H11 0.9300 . ?
N5 C23 1.329(7) . ?
N5 C25 1.479(9) . ?
N5 C24 1.497(9) . ?
C23 H23 0.9300 . ?
C24 H24A 0.9600 . ?
C24 H24B 0.9600 . ?
C24 H24C 0.9600 . ?
C25 H25A 0.9600 . ?
C25 H25B 0.9600 . ?
C25 H25C 0.9600 . ?

loop_
_geom_torsion_atom_site_label_1
_geom_torsion_atom_site_label_2
_geom_torsion_atom_site_label_3
_geom_torsion_atom_site_label_4
_geom_torsion
_geom_torsion_site_symmetry_1
_geom_torsion_site_symmetry_2
_geom_torsion_site_symmetry_3
_geom_torsion_site_symmetry_4
_geom_torsion_publ_flag
O2 U1 O5 C21 88.8(3) . . . . ?
O1 U1 O5 C21 -89.7(3) . . . . ?
O4 U1 O5 C21 -179.4(3) . . . . ?
O7 U1 O5 C21 -3.2(4) . . . . ?
O3 U1 O5 C21 173.6(3) . . . . ?
O6 U1 O5 C21 1.5(3) . . . . ?
O2 U1 O4 C5 -78.9(3) . . . . ?
O1 U1 O4 C5 99.8(3) . . . . ?
O5 U1 O4 C5 -170.6(3) . . . . ?
O7 U1 O4 C5 13.2(4) . . . . ?
O3 U1 O4 C5 6.7(3) . . . . ?
O6 U1 O4 C5 -168.2(3) . . . . ?
O2 U1 O6 C20 -94.2(3) . . . . ?
O1 U1 O6 C20 87.6(3) . . . . ?
O5 U1 O6 C20 -1.7(3) . . . . ?
O4 U1 O6 C20 -4.2(5) . . . . ?
O7 U1 O6 C20 174.7(4) . . . . ?
O3 U1 O6 C20 -177.6(3) . . . . ?
N1 C6 O3 U1 -175.8(3) . . . . ?
C5 C6 O3 U1 4.7(6) . . . . ?
O2 U1 O3 C6 87.7(3) . . . . ?
O1 U1 O3 C6 -94.2(3) . . . . ?
O5 U1 O3 C6 2.0(5) . . . . ?
O4 U1 O3 C6 -5.7(3) . . . . ?
O7 U1 O3 C6 179.4(4) . . . . ?
O6 U1 O3 C6 171.8(3) . . . . ?
O2 U1 O7 C23 147.4(5) . . . . ?
O1 U1 O7 C23 -32.7(5) . . . . ?
O5 U1 O7 C23 -120.1(4) . . . . ?
O4 U1 O7 C23 54.7(5) . . . . ?
O3 U1 O7 C23 61.2(4) . . . . ?
O6 U1 O7 C23 -124.7(5) . . . . ?
O3 C6 N1 C2 -179.3(4) . . . . ?
C5 C6 N1 C2 0.2(7) . . . . ?
O3 C6 N1 C1 1.6(7) . . . . ?
C5 C6 N1 C1 -178.9(4) . . . . ?
U1 O6 C20 N4 -178.6(3) . . . . ?
U1 O6 C20 C21 1.8(5) . . . . ?
C19 N4 C20 O6 -179.7(4) . . . . ?
C22 N4 C20 O6 -2.3(7) . . . . ?
C19 N4 C20 C21 0.0(7) . . . . ?
C22 N4 C20 C21 177.3(4) . . . . ?
C8 N2 C7 O8 1.5(9) . . . . ?
C8 N2 C7 C4 -178.6(5) . . . . ?
C15 N3 C16 O9 0.9(8) . . . . ?
C15 N3 C16 C17 178.0(5) . . . . ?
C21 C17 C16 O9 -171.4(5) . . . . ?
C18 C17 C16 O9 9.8(7) . . . . ?
C21 C17 C16 N3 11.3(7) . . . . ?
C18 C17 C16 N3 -167.4(5) . . . . ?
U1 O4 C5 C4 174.8(4) . . . . ?
U1 O4 C5 C6 -6.8(5) . . . . ?
O3 C6 C5 O4 1.1(6) . . . . ?
N1 C6 C5 O4 -178.4(4) . . . . ?
O3 C6 C5 C4 179.7(4) . . . . ?
N1 C6 C5 C4 0.2(7) . . . . ?
C6 N1 C2 C3 -0.1(7) . . . . ?
C1 N1 C2 C3 179.0(5) . . . . ?
C9 C14 C13 C12 3.6(8) . . . . ?
C9 C14 C13 C15 -172.6(5) . . . . ?
C20 N4 C19 C18 -0.2(8) . . . . ?
C22 N4 C19 C18 -177.5(5) . . . . ?
C13 C14 C9 C10 -2.0(8) . . . . ?
C13 C14 C9 C8 174.5(5) . . . . ?
N1 C2 C3 C4 -0.3(8) . . . . ?
N4 C19 C18 C17 0.8(8) . . . . ?
C21 C17 C18 C19 -1.3(8) . . . . ?
C16 C17 C18 C19 177.5(5) . . . . ?
C14 C9 C10 C11 -1.1(8) . . . . ?
C8 C9 C10 C11 -177.5(5) . . . . ?
U1 O5 C21 C17 179.2(4) . . . . ?
U1 O5 C21 C20 -1.2(5) . . . . ?
C18 C17 C21 O5 -179.3(5) . . . . ?
C16 C17 C21 O5 2.0(8) . . . . ?
C18 C17 C21 C20 1.1(7) . . . . ?
C16 C17 C21 C20 -177.6(4) . . . . ?
O6 C20 C21 O5 -0.5(6) . . . . ?
N4 C20 C21 O5 179.9(4) . . . . ?
O6 C20 C21 C17 179.2(4) . . . . ?
N4 C20 C21 C17 -0.5(7) . . . . ?
O4 C5 C4 C3 177.8(4) . . . . ?
C6 C5 C4 C3 -0.6(6) . . . . ?
O4 C5 C4 C7 -1.4(8) . . . . ?
C6 C5 C4 C7 -179.7(4) . . . . ?
C2 C3 C4 C5 0.7(7) . . . . ?
C2 C3 C4 C7 179.9(5) . . . . ?
O8 C7 C4 C5 172.7(5) . . . . ?
N2 C7 C4 C5 -7.2(7) . . . . ?
O8 C7 C4 C3 -6.4(7) . . . . ?
N2 C7 C4 C3 173.7(5) . . . . ?
C14 C13 C12 C11 -2.0(8) . . . . ?
C15 C13 C12 C11 174.1(5) . . . . ?
C16 N3 C15 C13 134.1(5) . . . . ?
C12 C13 C15 N3 -93.7(6) . . . . ?
C14 C13 C15 N3 82.4(6) . . . . ?
C7 N2 C8 C9 -151.1(6) . . . . ?
C14 C9 C8 N2 -78.7(7) . . . . ?
C10 C9 C8 N2 97.7(7) . . . . ?
C9 C10 C11 C12 2.6(9) . . . . ?
C13 C12 C11 C10 -1.0(8) . . . . ?
U1 O7 C23 N5 153.9(5) . . . . ?
C25 N5 C23 O7 -177.0(6) . . . . ?
C24 N5 C23 O7 0.3(9) . . . . ?
